data_4031234
loop_
_publ_author_name
'Donovan, W.F.'
'Smith, P.W.'
'Podmore, L.P.'

_publ_section_title
;
 Crystal and molecular structures of aquahalogenovanadium (III) complexes.
 Part II. X-ray crystal structure of dicesium
 trans-tetrakisaquadichlorovanadium(III) trichloride, and the isomorphous
 bromo-compound
;
_journal_name_full
;
Journal of the Chemical Society. Dalton Transactions, Inorganic Chemistry 
(1972-)
;
_journal_page_first 1741
_journal_page_last 1743
_journal_volume 1976
_journal_year 1976
_chemical_formula_sum 'Cl5 Cs2 H8 O4 V'
_chemical_name_systematic 'Cs2 (V Cl2 (H2 O)4) Cl3'
_space_group_IT_number 12
_symmetry_space_group_name_Hall '-C 2y'
_symmetry_space_group_name_H-M 'C 1 2/m 1'
_cell_angle_alpha 90
_cell_angle_beta 106.4
_cell_angle_gamma 90
_cell_formula_units_Z 2
_cell_length_a 17.745
_cell_length_b 6.183
_cell_length_c 7.019
_cell_volume 738.773
_citation_journal_id_ASTM JCDTBI
_cod_data_source_file Donovan_JCDTBI_1976_655.cif
_cod_data_source_block H8Cl5Cs2O4V1
_cod_original_cell_volume 738.7735
_cod_original_formula_sum 'H8 Cl5 Cs2 O4 V1'
_cod_database_code 4031234

loop_
_symmetry_equiv_pos_as_xyz
x,y,z
-x,y,-z
-x,-y,-z
x,-y,z
x+1/2,y+1/2,z
-x+1/2,y+1/2,-z
-x+1/2,-y+1/2,-z
x+1/2,-y+1/2,z

loop_
_atom_site_label
_atom_site_type_symbol
_atom_site_fract_x
_atom_site_fract_y
_atom_site_fract_z
_atom_site_occupancy
_atom_site_U_iso_or_equiv
O1 O-2 0.056 0.209 0.206 1 0.0
Cl2 Cl-1 0.3072 0 0.7518 1 0.0
V1 V+3 0 0 0 1 0.0
Cl3 Cl-1 0 0.5 0.5 1 0.0
Cs1 Cs+1 0.298 0 0.2442 1 0.0
Cl1 Cl-1 0.1098 0 -0.1275 1 0.0
